data_4120838
loop_
_publ_author_name
'Alexander Schoedel'
'Wesley Boyette'
'Lukasz Wojtas'
'Mohamed Eddaoudi'
'Michael J. Zaworotko'

_publ_section_title
;
 A Family of Porous Lonsdaleite-e Networks Obtained through Pillaring of
 Decorated Kagom\'e Lattice Sheets
;
_journal_name_full 'Journal of the American Chemical Society'
_journal_page_first 14016
_journal_page_last 14019
_journal_paper_doi 10.1021/ja406030p
_journal_volume 135
_journal_year 2013
_chemical_formula_sum 'C110 H96 Cr3 N6 O42 Zn6'
_chemical_formula_weight 2722.15
_chemical_name_systematic
; 
 ? 
;
_space_group_IT_number 194
_symmetry_cell_setting hexagonal
_symmetry_space_group_name_Hall '-P 6c 2c'
_symmetry_space_group_name_H-M 'P 63/m m c'
_atom_sites_solution_hydrogens geom
_atom_sites_solution_primary direct
_atom_sites_solution_secondary difmap
_audit_creation_method SHELXL-97
_cell_angle_alpha 90.00
_cell_angle_beta 90.00
_cell_angle_gamma 120.00
_cell_formula_units_Z 2
_cell_length_a 19.0495(5)
_cell_length_b 19.0495(5)
_cell_length_c 36.0366(9)
_cell_measurement_temperature 100(2)
_cell_volume 11325.1(5)
_computing_cell_refinement 'APEX2 (Bruker, 2010); SAINT (Bruker, 2009)'
_computing_data_collection 'APEX2 (Bruker, 2010)'
_computing_data_reduction 'SAINT (Bruker, 2009);XPREP(Sheldrick,2008)'
_computing_publication_material 'APEX2 (Bruker, 2010)'
_computing_structure_refinement 'SHELXL-97 (Sheldrick, 2008)'
_computing_structure_solution 'SHELXS-97 (Sheldrick, 2008)'
_diffrn_ambient_temperature 100(2)
_diffrn_measured_fraction_theta_full 0.992
_diffrn_measured_fraction_theta_max 0.993
_diffrn_measurement_device_type 'Bruker D8 Venture PHOTON 100 CMOS'
_diffrn_measurement_method 'omega scans'
_diffrn_radiation_monochromator mirrors
_diffrn_radiation_source 'INCOATEC Imus micro-focus source'
_diffrn_radiation_type CuK\a
_diffrn_radiation_wavelength 1.54178
_diffrn_reflns_av_R_equivalents 0.0457
_diffrn_reflns_av_sigmaI/netI 0.0226
_diffrn_reflns_limit_h_max 21
_diffrn_reflns_limit_h_min -21
_diffrn_reflns_limit_k_max 13
_diffrn_reflns_limit_k_min -22
_diffrn_reflns_limit_l_max 42
_diffrn_reflns_limit_l_min -31
_diffrn_reflns_number 47142
_diffrn_reflns_theta_full 66.57
_diffrn_reflns_theta_max 66.57
_diffrn_reflns_theta_min 3.63
_exptl_absorpt_coefficient_mu 2.215
_exptl_absorpt_correction_T_max 0.8973
_exptl_absorpt_correction_T_min 0.7927
_exptl_absorpt_correction_type multi-scan
_exptl_absorpt_process_details 'SADABS; (Sheldrick, 2003)'
_exptl_crystal_colour green
_exptl_crystal_density_diffrn 0.798
_exptl_crystal_description plate
_exptl_crystal_F_000 2772
_exptl_crystal_size_max 0.11
_exptl_crystal_size_mid 0.11
_exptl_crystal_size_min 0.05
_refine_diff_density_max 1.039
_refine_diff_density_min -0.746
_refine_diff_density_rms 0.076
_refine_ls_extinction_method none
_refine_ls_goodness_of_fit_ref 1.110
_refine_ls_hydrogen_treatment constr
_refine_ls_matrix_type full
_refine_ls_number_parameters 200
_refine_ls_number_reflns 3714
_refine_ls_number_restraints 102
_refine_ls_restrained_S_all 1.130
_refine_ls_R_factor_all 0.0673
_refine_ls_R_factor_gt 0.0605
_refine_ls_shift/su_max 0.001
_refine_ls_shift/su_mean 0.000
_refine_ls_structure_factor_coef Fsqd
_refine_ls_weighting_details 'calc w=1/[\s^2^(Fo^2^)+(0.1166P)^2^+7.4085P] where P=(Fo^2^+2Fc^2^)/3'
_refine_ls_weighting_scheme calc
_refine_ls_wR_factor_gt 0.1845
_refine_ls_wR_factor_ref 0.1925
_reflns_number_gt 3140
_reflns_number_total 3714
_reflns_threshold_expression >2sigma(I)
_cod_data_source_file ja406030p_si_010.cif
_cod_data_source_block tp-PMBB-1-lon-e-t-Bu
_cod_database_code 4120838

loop_
_symmetry_equiv_pos_as_xyz
'x, y, z'
'-y, x-y, z'
'-x+y, -x, z'
'-x, -y, z+1/2'
'y, -x+y, z+1/2'
'x-y, x, z+1/2'
'y, x, -z'
'x-y, -y, -z'
'-x, -x+y, -z'
'-y, -x, -z+1/2'
'-x+y, y, -z+1/2'
'x, x-y, -z+1/2'
'-x, -y, -z'
'y, -x+y, -z'
'x-y, x, -z'
'x, y, -z-1/2'
'-y, x-y, -z-1/2'
'-x+y, -x, -z-1/2'
'-y, -x, z'
'-x+y, y, z'
'x, x-y, z'
'y, x, z-1/2'
'x-y, -y, z-1/2'
'-x, -x+y, z-1/2'

loop_
_atom_site_label
_atom_site_type_symbol
_atom_site_fract_x
_atom_site_fract_y
_atom_site_fract_z
_atom_site_U_iso_or_equiv
_atom_site_adp_type
_atom_site_occupancy
_atom_site_symmetry_multiplicity
_atom_site_calc_flag
_atom_site_refinement_flags
_atom_site_disorder_group
Cr1 Cr 0.72471(3) 0.27529(3) -0.2500 0.0426(3) Uani 1 4 d S .
Zn1 Zn 0.523922(16) 0.04784(3) -0.033992(14) 0.0486(3) Uani 1 2 d S .
O1 O 0.6667 0.3333 -0.2500 0.0438(16) Uani 1 12 d S .
O2 O 0.78577(15) 0.21423(15) -0.2500 0.0683(14) Uani 1 4 d S .
O11 O 0.48316(17) 0.11347(14) -0.00741(7) 0.0678(7) Uani 1 1 d . .
O12 O 0.4440(3) 0.03726(19) 0.04326(7) 0.1028(13) Uani 1 1 d . .
C11 C 0.4300(3) 0.1521(2) 0.04164(10) 0.0836(14) Uani 1 1 d D .
C12 C 0.4547(3) 0.0969(2) 0.02465(10) 0.0702(11) Uani 1 1 d . .
C13B C 0.3747(8) 0.1292(11) 0.0709(3) 0.121(4) Uani 0.40 1 d PDU 2
H13B H 0.3578 0.0768 0.0807 0.145 Uiso 0.40 1 calc PR 2
C14 C 0.4458(3) 0.22290(16) 0.02441(14) 0.0665(14) Uani 1 2 d SD .
H14 H 0.4681 0.2340 0.0001 0.080 Uiso 1 2 calc SR .
C15B C 0.3399(13) 0.1700(7) 0.0881(6) 0.133(12) Uani 0.40 2 d SPDU 2
C17B C 0.2847(15) 0.1424(8) 0.1225(7) 0.158(14) Uani 0.40 2 d SPDU 2
C18B C 0.269(3) 0.210(2) 0.1362(19) 0.17(2) Uani 0.20 1 d PDU 2
H18A H 0.3165 0.2496 0.1503 0.259 Uiso 0.20 1 calc PR 2
H18B H 0.2213 0.1863 0.1521 0.259 Uiso 0.20 1 calc PR 2
H18C H 0.2606 0.2363 0.1149 0.259 Uiso 0.20 1 calc PR 2
C19B C 0.2087(16) 0.0611(15) 0.1140(9) 0.138(13) Uani 0.20 1 d PDU 2
H19A H 0.1773 0.0686 0.0945 0.207 Uiso 0.20 1 calc PR 2
H19B H 0.1755 0.0406 0.1365 0.207 Uiso 0.20 1 calc PR 2
H19C H 0.2246 0.0220 0.1057 0.207 Uiso 0.20 1 calc PR 2
C20B C 0.330(3) 0.125(3) 0.1531(15) 0.20(3) Uani 0.20 1 d PDU 2
H20A H 0.3392 0.0811 0.1453 0.306 Uiso 0.20 1 calc PR 2
H20B H 0.2984 0.1100 0.1760 0.306 Uiso 0.20 1 calc PR 2
H20C H 0.3829 0.1743 0.1575 0.306 Uiso 0.20 1 calc PR 2
O21 O 0.65927(15) 0.20074(14) -0.21014(5) 0.0534(6) Uani 1 1 d . .
N21 N 0.54560(10) 0.0912(2) -0.08648(9) 0.0474(9) Uani 1 2 d S .
C21 C 0.4944(3) 0.1044(3) -0.10413(11) 0.0871(15) Uani 1 1 d . .
H21 H 0.4462 0.0939 -0.0916 0.105 Uiso 1 1 calc R .
C22 C 0.5054(3) 0.1331(3) -0.14026(11) 0.0878(15) Uani 1 1 d . .
H22 H 0.4661 0.1423 -0.1520 0.105 Uiso 1 1 calc R .
C23 C 0.59281(13) 0.1856(3) -0.19612(10) 0.0493(11) Uani 1 2 d S .
C24 C 0.57374(13) 0.1475(3) -0.15829(11) 0.0471(10) Uani 1 2 d S .
O100 O 0.6667 0.3333 -0.14051(18) 0.0670(16) Uani 1 6 d SD .
C13A C 0.4013(8) 0.1361(8) 0.0781(2) 0.121(4) Uani 0.60 1 d PD 1
H13A H 0.3922 0.0884 0.0906 0.145 Uiso 0.60 1 calc PR 1
C15A C 0.3866(12) 0.1933(6) 0.0955(4) 0.118(6) Uani 0.60 2 d SPDU 1
C17A C 0.3511(12) 0.1756(6) 0.1352(4) 0.154(8) Uani 0.60 2 d SPDU 1
C20A C 0.4101(15) 0.1655(16) 0.1613(5) 0.184(14) Uani 0.30 1 d PDU 1
H20D H 0.4183 0.1216 0.1521 0.277 Uiso 0.30 1 calc PR 1
H20E H 0.3871 0.1522 0.1864 0.277 Uiso 0.30 1 calc PR 1
H20F H 0.4622 0.2161 0.1620 0.277 Uiso 0.30 1 calc PR 1
C18A C 0.341(2) 0.2464(14) 0.1501(8) 0.145(11) Uani 0.30 1 d PDU 1
H18D H 0.2900 0.2406 0.1410 0.217 Uiso 0.30 1 calc PR 1
H18E H 0.3865 0.2980 0.1414 0.217 Uiso 0.30 1 calc PR 1
H18F H 0.3408 0.2454 0.1773 0.217 Uiso 0.30 1 calc PR 1
C19A C 0.2692(15) 0.0962(15) 0.1364(12) 0.177(16) Uani 0.30 1 d PDU 1
H19D H 0.2312 0.1000 0.1193 0.266 Uiso 0.30 1 calc PR 1
H19E H 0.2474 0.0870 0.1617 0.266 Uiso 0.30 1 calc PR 1
H19F H 0.2768 0.0509 0.1290 0.266 Uiso 0.30 1 calc PR 1
C2 C 0.6253(13) 0.3126(6) -0.1094(5) 0.114(8) Uiso 0.33 2 d SPD .

loop_
_atom_site_aniso_label
_atom_site_aniso_U_11
_atom_site_aniso_U_22
_atom_site_aniso_U_33
_atom_site_aniso_U_23
_atom_site_aniso_U_13
_atom_site_aniso_U_12
Cr1 0.0570(5) 0.0570(5) 0.0158(4) 0.000 0.000 0.0298(5)
Zn1 0.0757(4) 0.0286(3) 0.0259(3) 0.00699(19) 0.00350(10) 0.01432(17)
O1 0.055(3) 0.055(3) 0.022(3) 0.000 0.000 0.0274(13)
O2 0.090(3) 0.090(3) 0.049(3) 0.000 0.000 0.063(3)
O11 0.104(2) 0.0516(13) 0.0597(16) 0.0117(11) 0.0092(13) 0.0476(14)
O12 0.216(4) 0.0734(18) 0.0473(14) 0.0137(13) 0.009(2) 0.093(2)
C11 0.149(4) 0.070(3) 0.047(2) 0.0151(18) 0.018(2) 0.066(3)
C12 0.122(3) 0.052(2) 0.0449(18) 0.0003(16) -0.008(2) 0.049(2)
C13B 0.215(10) 0.109(5) 0.076(5) 0.036(4) 0.045(6) 0.109(6)
C14 0.115(5) 0.0582(19) 0.045(2) 0.0011(14) 0.002(3) 0.058(2)
C15B 0.21(3) 0.107(11) 0.12(2) 0.051(10) 0.101(19) 0.104(14)
C17B 0.20(3) 0.138(16) 0.16(3) 0.057(11) 0.11(2) 0.100(14)
C18B 0.17(3) 0.21(4) 0.17(4) 0.03(3) 0.10(3) 0.12(3)
C19B 0.099(19) 0.18(3) 0.11(2) 0.018(19) 0.054(17) 0.056(19)
C20B 0.23(4) 0.22(4) 0.13(3) 0.02(3) 0.07(3) 0.08(3)
O21 0.0728(15) 0.0649(14) 0.0281(10) 0.0110(9) 0.0109(10) 0.0387(12)
N21 0.0691(19) 0.0364(18) 0.0259(16) 0.0085(14) 0.0043(7) 0.0182(9)
C21 0.094(3) 0.137(4) 0.051(2) 0.046(3) 0.029(2) 0.073(3)
C22 0.081(3) 0.140(4) 0.053(2) 0.048(3) 0.020(2) 0.063(3)
C23 0.070(2) 0.047(2) 0.0231(18) 0.0017(17) 0.0008(8) 0.0235(12)
C24 0.062(2) 0.043(2) 0.0299(19) 0.0048(17) 0.0024(9) 0.0215(11)
O100 0.068(2) 0.068(2) 0.066(4) 0.000 0.000 0.0338(12)
C13A 0.215(10) 0.109(5) 0.076(5) 0.036(4) 0.045(6) 0.109(6)
C15A 0.191(18) 0.118(8) 0.069(8) 0.027(5) 0.053(10) 0.096(9)
C17A 0.22(2) 0.160(12) 0.100(12) 0.030(7) 0.060(14) 0.111(11)
C20A 0.22(3) 0.23(3) 0.062(10) 0.046(14) 0.001(14) 0.09(2)
C18A 0.165(17) 0.176(18) 0.078(12) -0.011(12) 0.049(12) 0.074(13)
C19A 0.16(2) 0.17(3) 0.15(3) 0.03(2) 0.10(2) 0.04(2)

loop_
_atom_type_symbol
_atom_type_description
_atom_type_scat_dispersion_real
_atom_type_scat_dispersion_imag
_atom_type_scat_source
C C 0.0181 0.0091 'International Tables Vol C Tables 4.2.6.8 and 6.1.1.4'
H H 0.0000 0.0000 'International Tables Vol C Tables 4.2.6.8 and 6.1.1.4'
Cr Cr -0.1635 2.4439 'International Tables Vol C Tables 4.2.6.8 and 6.1.1.4'
N N 0.0311 0.0180 'International Tables Vol C Tables 4.2.6.8 and 6.1.1.4'
O O 0.0492 0.0322 'International Tables Vol C Tables 4.2.6.8 and 6.1.1.4'
Zn Zn -1.5491 0.6778 'International Tables Vol C Tables 4.2.6.8 and 6.1.1.4'

loop_
_geom_angle_atom_site_label_1
_geom_angle_atom_site_label_2
_geom_angle_atom_site_label_3
_geom_angle
_geom_angle_site_symmetry_1
_geom_angle_site_symmetry_3
O1 Cr1 O21 94.38(7) . .
O1 Cr1 O21 94.38(7) . 16
O21 Cr1 O21 93.90(14) . 16
O1 Cr1 O21 94.38(7) . 19_665
O21 Cr1 O21 85.43(14) . 19_665
O21 Cr1 O21 171.24(14) 16 19_665
O1 Cr1 O21 94.38(7) . 10_664
O21 Cr1 O21 171.24(14) . 10_664
O21 Cr1 O21 85.43(14) 16 10_664
O21 Cr1 O21 93.90(14) 19_665 10_664
O1 Cr1 O2 180.00(3) . .
O21 Cr1 O2 85.62(7) . .
O21 Cr1 O2 85.62(7) 16 .
O21 Cr1 O2 85.62(7) 19_665 .
O21 Cr1 O2 85.62(7) 10_664 .
O11 Zn1 O11 88.23(16) . 20_655
O11 Zn1 N21 104.77(10) . .
O11 Zn1 N21 104.77(10) 20_655 .
O11 Zn1 O12 87.85(15) . 8
O11 Zn1 O12 159.98(11) 20_655 8
N21 Zn1 O12 95.22(10) . 8
O11 Zn1 O12 159.98(11) . 13_655
O11 Zn1 O12 87.85(15) 20_655 13_655
N21 Zn1 O12 95.22(10) . 13_655
O12 Zn1 O12 89.1(3) 8 13_655
O11 Zn1 Zn1 83.76(7) . 13_655
O11 Zn1 Zn1 83.76(7) 20_655 13_655
N21 Zn1 Zn1 167.91(11) . 13_655
O12 Zn1 Zn1 76.30(8) 8 13_655
O12 Zn1 Zn1 76.30(8) 13_655 13_655
Cr1 O1 Cr1 120.004(1) 3_665 2_655
Cr1 O1 Cr1 120.0 3_665 .
Cr1 O1 Cr1 120.0 2_655 .
C12 O11 Zn1 122.5(2) . .
C12 O12 Zn1 131.6(3) . 13_655
C14 C11 C13A 120.6(6) . .
C14 C11 C13B 114.1(8) . .
C14 C11 C12 121.2(3) . .
C13A C11 C12 117.5(5) . .
C13B C11 C12 123.2(8) . .
O12 C12 O11 125.6(4) . .
O12 C12 C11 117.4(4) . .
O11 C12 C11 117.0(3) . .
C15B C13B C11 131.0(18) . .
C15B C13B H13B 114.5 . .
C11 C13B H13B 114.5 . .
C11 C14 C11 121.3(5) 21 .
C11 C14 H14 119.3 21 .
C11 C14 H14 119.3 . .
C13B C15B C13B 105(2) 21 .
C13B C15B C17B 127.1(11) 21 .
C13B C15B C17B 127.1(11) . .
C19B C17B C19B 65(3) . 21
C19B C17B C18B 55(2) . 21
C19B C17B C18B 116(2) 21 21
C19B C17B C18B 116(2) . .
C19B C17B C18B 55(2) 21 .
C18B C17B C18B 138(5) 21 .
C19B C17B C15B 109.0(17) . .
C19B C17B C15B 109.0(17) 21 .
C18B C17B C15B 111(3) 21 .
C18B C17B C15B 111(3) . .
C19B C17B C20B 106(2) . .
C19B C17B C20B 144(3) 21 .
C18B C17B C20B 52(3) 21 .
C18B C17B C20B 108(2) . .
C15B C17B C20B 107(3) . .
C19B C17B C20B 144(3) . 21
C19B C17B C20B 106(2) 21 21
C18B C17B C20B 108(2) 21 21
C18B C17B C20B 52(3) . 21
C15B C17B C20B 107(3) . 21
C20B C17B C20B 59(4) . 21
C17B C18B H18A 109.5 . .
C17B C18B H18B 109.5 . .
H18A C18B H18B 109.5 . .
C17B C18B H18C 109.5 . .
H18A C18B H18C 109.5 . .
H18B C18B H18C 109.5 . .
C17B C19B H19A 109.5 . .
C17B C19B H19B 109.5 . .
H19A C19B H19B 109.5 . .
C17B C19B H19C 109.5 . .
H19A C19B H19C 109.5 . .
H19B C19B H19C 109.5 . .
C17B C20B H20A 109.5 . .
C17B C20B H20B 109.5 . .
H20A C20B H20B 109.5 . .
C17B C20B H20C 109.5 . .
H20A C20B H20C 109.5 . .
H20B C20B H20C 109.5 . .
C23 O21 Cr1 131.5(2) . .
C21 N21 C21 117.2(4) 20_655 .
C21 N21 Zn1 121.4(2) 20_655 .
C21 N21 Zn1 121.4(2) . .
N21 C21 C22 124.0(4) . .
N21 C21 H21 118.0 . .
C22 C21 H21 118.0 . .
C24 C22 C21 118.1(4) . .
C24 C22 H22 120.9 . .
C21 C22 H22 120.9 . .
O21 C23 O21 126.7(4) 20_655 .
O21 C23 C24 116.65(18) 20_655 .
O21 C23 C24 116.65(18) . .
C22 C24 C22 118.6(4) 20_655 .
C22 C24 C23 120.6(2) 20_655 .
C22 C24 C23 120.6(2) . .
C2 O100 C2 53.6(17) 2_655 3_665
C2 O100 C2 53.6(17) 2_655 .
C2 O100 C2 53.6(17) 3_665 .
C11 C13A C15A 117.3(11) . .
C11 C13A H13A 121.3 . .
C15A C13A H13A 121.3 . .
C13A C15A C13A 122.7(14) . 21
C13A C15A C17A 118.6(7) . .
C13A C15A C17A 118.6(7) 21 .
C19A C17A C19A 57(3) . 21
C19A C17A C15A 111.1(19) . .
C19A C17A C15A 111.1(19) 21 .
C19A C17A C18A 56.9(19) . 21
C19A C17A C18A 109.9(19) 21 21
C15A C17A C18A 111.2(11) . 21
C19A C17A C18A 109.9(19) . .
C19A C17A C18A 56.9(19) 21 .
C15A C17A C18A 111.2(11) . .
C18A C17A C18A 137(2) 21 .
C19A C17A C20A 107.6(17) . .
C19A C17A C20A 139.9(19) 21 .
C15A C17A C20A 109.0(14) . .
C18A C17A C20A 53.3(14) 21 .
C18A C17A C20A 108.0(17) . .
C19A C17A C20A 139.9(19) . 21
C19A C17A C20A 107.6(17) 21 21
C15A C17A C20A 109.0(14) . 21
C18A C17A C20A 108.0(17) 21 21
C18A C17A C20A 53.3(14) . 21
C20A C17A C20A 58(2) . 21
C17A C20A H20D 109.5 . .
C17A C20A H20E 109.5 . .
H20D C20A H20E 109.5 . .
C17A C20A H20F 109.5 . .
H20D C20A H20F 109.5 . .
H20E C20A H20F 109.5 . .
C17A C18A H18D 109.5 . .
C17A C18A H18E 109.5 . .
H18D C18A H18E 109.5 . .
C17A C18A H18F 109.5 . .
H18D C18A H18F 109.5 . .
H18E C18A H18F 109.5 . .
C17A C19A H19D 109.5 . .
C17A C19A H19E 109.5 . .
H19D C19A H19E 109.5 . .
C17A C19A H19F 109.5 . .
H19D C19A H19F 109.5 . .
H19E C19A H19F 109.5 . .
C2 C2 C2 59.999(2) 2_655 3_665
C2 C2 O100 63.2(8) 2_655 .
C2 C2 O100 63.2(8) 3_665 .

loop_
_geom_bond_atom_site_label_1
_geom_bond_atom_site_label_2
_geom_bond_distance
_geom_bond_site_symmetry_2
Cr1 O1 1.9152(10) .
Cr1 O21 1.966(2) .
Cr1 O21 1.966(2) 16
Cr1 O21 1.966(2) 19_665
Cr1 O21 1.966(2) 10_664
Cr1 O2 2.014(5) .
Zn1 O11 2.014(2) .
Zn1 O11 2.014(2) 20_655
Zn1 N21 2.022(3) .
Zn1 O12 2.026(3) 8
Zn1 O12 2.026(3) 13_655
Zn1 Zn1 2.9143(10) 13_655
O1 Cr1 1.9152(10) 3_665
O1 Cr1 1.9152(10) 2_655
O11 C12 1.248(5) .
O12 C12 1.245(4) .
O12 Zn1 2.026(3) 13_655
C11 C14 1.375(4) .
C11 C13A 1.396(8) .
C11 C13B 1.397(9) .
C11 C12 1.482(6) .
C13B C15B 1.394(9) .
C13B H13B 0.9500 .
C14 C11 1.375(4) 21
C14 H14 0.9500 .
C15B C13B 1.394(9) 21
C15B C17B 1.536(10) .
C17B C19B 1.532(7) .
C17B C19B 1.532(7) 21
C17B C18B 1.533(7) 21
C17B C18B 1.533(7) .
C17B C20B 1.537(7) .
C17B C20B 1.537(7) 21
C18B H18A 0.9800 .
C18B H18B 0.9800 .
C18B H18C 0.9800 .
C19B H19A 0.9800 .
C19B H19B 0.9800 .
C19B H19C 0.9800 .
C20B H20A 0.9800 .
C20B H20B 0.9800 .
C20B H20C 0.9800 .
O21 C23 1.255(3) .
N21 C21 1.291(5) 20_655
N21 C21 1.291(5) .
C21 C22 1.386(5) .
C21 H21 0.9500 .
C22 C24 1.355(5) .
C22 H22 0.9500 .
C23 O21 1.255(3) 20_655
C23 C24 1.501(5) .
C24 C22 1.354(5) 20_655
O100 C2 1.312(16) 2_655
O100 C2 1.312(16) 3_665
O100 C2 1.312(16) .
C13A C15A 1.402(8) .
C13A H13A 0.9500 .
C15A C13A 1.402(8) 21
C15A C17A 1.546(9) .
C17A C19A 1.538(10) .
C17A C19A 1.538(10) 21
C17A C18A 1.550(10) 21
C17A C18A 1.550(10) .
C17A C20A 1.551(10) .
C17A C20A 1.551(10) 21
C20A H20D 0.9800 .
C20A H20E 0.9800 .
C20A H20F 0.9800 .
C18A H18D 0.9800 .
C18A H18E 0.9800 .
C18A H18F 0.9800 .
C19A H19D 0.9800 .
C19A H19E 0.9800 .
C19A H19F 0.9800 .
C2 C2 1.18(4) 2_655
C2 C2 1.18(4) 3_665

loop_
_platon_squeeze_void_nr
_platon_squeeze_void_average_x
_platon_squeeze_void_average_y
_platon_squeeze_void_average_z
_platon_squeeze_void_volume
_platon_squeeze_void_count_electrons
_platon_squeeze_void_content
1 -0.048 -0.037 -0.002 6153 1424 ' '
